data_2223934
loop_
_publ_author_name
'Jiang, Jiaxun'
'Lu, Yao'
'Yuan, Limin'
'Liu, Wenlong'

_publ_section_title
;Triaquabis{\m-<i>N</i>-[<i>N</i>-(4-methoxy-2-oxidobenzylidene)glycyl]glycinato(3{-})}cadmium(II)dicopper(II)
 dihydrate
;
_journal_coeditor_code NG2653
_journal_issue 11
_journal_name_full 'Acta Crystallographica Section E'
_journal_page_first m1281
_journal_paper_doi 10.1107/S1600536809039440
_journal_volume 65
_journal_year 2009
_chemical_formula_iupac '[Cd Cu2 (C12 H11 N2 O5)2 (H2 O1)3], 2H2 O'
_chemical_formula_moiety 'C24 H28 Cd Cu2 N4 O13, 2(H2 O)'
_chemical_formula_sum 'C24 H32 Cd Cu2 N4 O15'
_chemical_formula_weight 856.02
_chemical_name_systematic
;
Triaquabis{\m-<i>N</i>-[<i>N</i>-(4-methoxy-2-\
oxidobenzylidene)glycyl]glycinato(3-)}cadmium(II)dicopper(II) dihydrate
;
_space_group_IT_number 2
_symmetry_cell_setting triclinic
_symmetry_space_group_name_Hall '-P 1'
_symmetry_space_group_name_H-M 'P -1'
_atom_sites_solution_hydrogens geom
_atom_sites_solution_primary direct
_atom_sites_solution_secondary difmap
_audit_creation_method SHELXL-97
_cell_angle_alpha 94.175(4)
_cell_angle_beta 103.168(3)
_cell_angle_gamma 90.148(4)
_cell_formula_units_Z 2
_cell_length_a 9.813(2)
_cell_length_b 12.547(3)
_cell_length_c 12.598(3)
_cell_measurement_reflns_used 6310
_cell_measurement_temperature 296(2)
_cell_measurement_theta_max 27.77
_cell_measurement_theta_min 2.41
_cell_volume 1506.0(6)
_computing_cell_refinement 'SAINT-Plus (Bruker, 2003)'
_computing_data_collection 'SMART (Burker, 2002)'
_computing_data_reduction 'SAINT-Plus (Bruker, 2003)'
_computing_molecular_graphics 'SHELXTL (Sheldrick 2008) and DIAMOND (Brandenburg, 2006)'
_computing_publication_material 'SHELXTL (Sheldrick 2008)'
_computing_structure_refinement 'SHELXL97 (Sheldrick 2008)'
_computing_structure_solution 'SHELXS97 (Sheldrick, 2008)'
_diffrn_ambient_temperature 296(2)
_diffrn_measured_fraction_theta_full 0.977
_diffrn_measured_fraction_theta_max 0.977
_diffrn_measurement_device_type 'Bruker SMART APEX CCD'
_diffrn_measurement_method '\f and \w'
_diffrn_radiation_monochromator graphite
_diffrn_radiation_source 'fine-focus sealed tube'
_diffrn_radiation_type MoK\a
_diffrn_radiation_wavelength 0.71073
_diffrn_reflns_av_R_equivalents 0.0716
_diffrn_reflns_av_sigmaI/netI 0.0468
_diffrn_reflns_limit_h_max 11
_diffrn_reflns_limit_h_min -11
_diffrn_reflns_limit_k_max 14
_diffrn_reflns_limit_k_min -11
_diffrn_reflns_limit_l_max 12
_diffrn_reflns_limit_l_min -14
_diffrn_reflns_number 7383
_diffrn_reflns_theta_full 25.00
_diffrn_reflns_theta_max 25.00
_diffrn_reflns_theta_min 2.13
_diffrn_standards_number 0
_exptl_absorpt_coefficient_mu 2.178
_exptl_absorpt_correction_T_max 0.619
_exptl_absorpt_correction_T_min 0.529
_exptl_absorpt_correction_type multi-scan
_exptl_absorpt_process_details '(SADABS; Sheldrick, 2004)'
_exptl_crystal_colour violet
_exptl_crystal_density_diffrn 1.888
_exptl_crystal_density_method 'not measured'
_exptl_crystal_description block
_exptl_crystal_F_000 860
_exptl_crystal_size_max 0.30
_exptl_crystal_size_mid 0.25
_exptl_crystal_size_min 0.22
_refine_diff_density_max 0.999
_refine_diff_density_min -1.126
_refine_ls_extinction_method none
_refine_ls_goodness_of_fit_ref 1.048
_refine_ls_hydrogen_treatment constr
_refine_ls_matrix_type full
_refine_ls_number_parameters 417
_refine_ls_number_reflns 5169
_refine_ls_number_restraints 0
_refine_ls_restrained_S_all 1.048
_refine_ls_R_factor_all 0.0431
_refine_ls_R_factor_gt 0.0409
_refine_ls_shift/su_max 0.001
_refine_ls_shift/su_mean 0.000
_refine_ls_structure_factor_coef Fsqd
_refine_ls_weighting_details 'calc w=1/[\s^2^(Fo^2^)+(0.0755P)^2^+0.7984P] where P=(Fo^2^+2Fc^2^)/3'
_refine_ls_weighting_scheme calc
_refine_ls_wR_factor_gt 0.1086
_refine_ls_wR_factor_ref 0.1104
_reflns_number_gt 4763
_reflns_number_total 5169
_reflns_threshold_expression I>2\s(I)
_cod_data_source_file ng2653.cif
_cod_data_source_block I
_cod_database_code 2223934
_cod_database_fobs_code 2223934

loop_
_symmetry_equiv_pos_as_xyz
'x, y, z'
'-x, -y, -z'

loop_
_atom_site_type_symbol
_atom_site_label
_atom_site_fract_x
_atom_site_fract_y
_atom_site_fract_z
_atom_site_U_iso_or_equiv
_atom_site_adp_type
_atom_site_calc_flag
_atom_site_refinement_flags
_atom_site_occupancy
_atom_site_disorder_assembly
_atom_site_disorder_group
Cu Cu1 0.54611(4) 0.14993(3) 0.11223(4) 0.03071(14) Uani d . 1 . .
Cu Cu2 -0.10904(4) 0.15156(3) 0.32980(3) 0.02996(14) Uani d . 1 . .
Cd Cd1 0.20503(2) 0.285718(19) 0.19598(2) 0.03119(12) Uani d . 1 . .
C C1 0.5331(4) -0.0578(3) 0.1873(3) 0.0314(7) Uani d . 1 . .
C C2 0.4838(4) -0.1279(3) 0.2518(3) 0.0352(8) Uani d . 1 . .
H H2 0.4140 -0.1058 0.2870 0.042 Uiso calc R 1 . .
C C3 0.5367(4) -0.2297(3) 0.2644(3) 0.0368(8) Uani d . 1 . .
C C4 0.6384(4) -0.2668(3) 0.2106(3) 0.0399(9) Uani d . 1 . .
H H4 0.6698 -0.3365 0.2156 0.048 Uiso calc R 1 . .
C C5 0.6902(4) -0.1979(3) 0.1506(3) 0.0379(8) Uani d . 1 . .
H H5 0.7602 -0.2216 0.1162 0.046 Uiso calc R 1 . .
C C6 0.6440(4) -0.0933(3) 0.1375(3) 0.0318(7) Uani d . 1 . .
C C12 0.5260(5) -0.3950(3) 0.3460(4) 0.0538(11) Uani d . 1 . .
H H12A 0.5008 -0.4342 0.2758 0.081 Uiso calc R 1 . .
H H12B 0.4796 -0.4266 0.3957 0.081 Uiso calc R 1 . .
H H12C 0.6255 -0.3972 0.3736 0.081 Uiso calc R 1 . .
C C7 0.7203(4) -0.0258(3) 0.0834(3) 0.0340(8) Uani d . 1 . .
H H7 0.7910 -0.0567 0.0540 0.041 Uiso calc R 1 . .
C C8 0.7864(4) 0.1400(3) 0.0230(3) 0.0363(8) Uani d . 1 . .
H H8A 0.7799 0.1131 -0.0522 0.044 Uiso calc R 1 . .
H H8B 0.8833 0.1364 0.0624 0.044 Uiso calc R 1 . .
C C9 0.7392(4) 0.2552(3) 0.0264(3) 0.0309(7) Uani d . 1 . .
C C10 0.5513(4) 0.3681(3) 0.0622(3) 0.0351(8) Uani d . 1 . .
H H10A 0.5175 0.3910 -0.0109 0.042 Uiso calc R 1 . .
H H10B 0.6151 0.4227 0.1048 0.042 Uiso calc R 1 . .
C C11 0.4297(4) 0.3510(3) 0.1151(3) 0.0319(8) Uani d . 1 . .
C C13 -0.0359(4) -0.0660(3) 0.3442(3) 0.0305(7) Uani d . 1 . .
C C18 -0.1321(4) -0.0824(3) 0.4113(3) 0.0335(8) Uani d . 1 . .
C C17 -0.1393(4) -0.1828(3) 0.4521(3) 0.0386(8) Uani d . 1 . .
H H17 -0.1992 -0.1922 0.4984 0.046 Uiso calc R 1 . .
C C16 -0.0620(4) -0.2677(3) 0.4267(3) 0.0410(9) Uani d . 1 . .
H H16 -0.0676 -0.3332 0.4559 0.049 Uiso calc R 1 . .
C C15 0.0253(4) -0.2527(3) 0.3556(3) 0.0371(8) Uani d . 1 . .
C C14 0.0404(4) -0.1550(3) 0.3168(3) 0.0344(8) Uani d . 1 . .
H H18 0.1021 -0.1472 0.2717 0.041 Uiso calc R 1 . .
C C24 0.1580(5) -0.3390(3) 0.2383(4) 0.0483(10) Uani d . 1 . .
H H24A 0.0958 -0.3078 0.1789 0.072 Uiso calc R 1 . .
H H24B 0.1793 -0.4104 0.2152 0.072 Uiso calc R 1 . .
H H24C 0.2429 -0.2968 0.2601 0.072 Uiso calc R 1 . .
C C19 -0.2290(4) -0.0041(3) 0.4348(3) 0.0347(8) Uani d . 1 . .
H H19 -0.2887 -0.0233 0.4782 0.042 Uiso calc R 1 . .
C C20 -0.3461(4) 0.1646(3) 0.4241(3) 0.0378(8) Uani d . 1 . .
H H20A -0.3450 0.1684 0.5015 0.045 Uiso calc R 1 . .
H H20B -0.4383 0.1395 0.3838 0.045 Uiso calc R 1 . .
C C21 -0.3162(4) 0.2750(3) 0.3911(3) 0.0321(7) Uani d . 1 . .
C C22 -0.1562(4) 0.3748(3) 0.3139(3) 0.0363(8) Uani d . 1 . .
H H22A -0.1300 0.4271 0.3759 0.044 Uiso calc R 1 . .
H H22B -0.2278 0.4051 0.2586 0.044 Uiso calc R 1 . .
C C23 -0.0309(4) 0.3470(3) 0.2686(3) 0.0281(7) Uani d . 1 . .
N N1 0.6983(3) 0.0738(2) 0.0726(2) 0.0318(6) Uani d . 1 . .
N N2 0.6222(3) 0.2672(2) 0.0577(3) 0.0342(7) Uani d . 1 . .
N N3 -0.2407(3) 0.0901(2) 0.4011(2) 0.0339(7) Uani d . 1 . .
N N4 -0.2090(3) 0.2785(2) 0.3474(3) 0.0342(7) Uani d . 1 . .
O O1 0.4761(3) 0.03723(19) 0.1772(2) 0.0352(6) Uani d . 1 . .
O O2 0.8121(3) 0.3263(2) 0.0003(2) 0.0445(7) Uani d . 1 . .
O O3 0.4089(3) 0.2550(2) 0.1407(2) 0.0348(6) Uani d . 1 . .
O O4 0.3531(3) 0.4239(2) 0.1324(2) 0.0419(6) Uani d . 1 . .
O O5 0.4843(3) -0.2862(2) 0.3354(2) 0.0467(7) Uani d . 1 . .
O O6 -0.0138(3) 0.02539(18) 0.3055(2) 0.0348(6) Uani d . 1 . .
O O7 -0.3929(3) 0.3516(2) 0.4086(2) 0.0435(7) Uani d . 1 . .
O O8 0.0039(3) 0.24752(19) 0.2634(2) 0.0327(5) Uani d . 1 . .
O O9 0.0383(3) 0.41583(19) 0.2384(2) 0.0352(6) Uani d . 1 . .
O O10 0.0928(3) -0.3418(2) 0.3282(2) 0.0483(7) Uani d . 1 . .
O O11 0.3254(3) 0.3184(2) 0.3709(2) 0.0412(6) Uani d . 1 . .
H H11C 0.4125 0.3135 0.3739 0.062 Uiso d R 1 . .
H H11D 0.3080 0.3810 0.3942 0.062 Uiso d R 1 . .
O O12 0.0844(3) 0.2909(2) 0.0208(2) 0.0377(6) Uani d . 1 . .
H H12D 0.0086 0.2548 0.0113 0.057 Uiso d R 1 . .
H H12E 0.0657 0.3553 0.0074 0.057 Uiso d R 1 . .
O O13 0.2045(3) 0.0988(2) 0.1947(3) 0.0557(8) Uani d . 1 . .
H H13A 0.1389 0.0784 0.2229 0.084 Uiso d R 1 . .
H H13C 0.2825 0.0788 0.2318 0.084 Uiso d R 1 . .
O O14 0.2161(3) 0.4906(2) 0.4629(2) 0.0426(6) Uani d . 1 . .
H H14A 0.2556 0.5506 0.4612 0.064 Uiso d R 1 . .
H H14B 0.1309 0.4922 0.4286 0.064 Uiso d R 1 . .
O O15 0.1553(3) 0.4549(2) 0.9108(3) 0.0534(8) Uani d . 1 . .
H H15B 0.2321 0.4841 0.9461 0.080 Uiso d R 1 . .
H H15C 0.0889 0.4979 0.9122 0.080 Uiso d R 1 . .

loop_
_atom_site_aniso_label
_atom_site_aniso_U_11
_atom_site_aniso_U_22
_atom_site_aniso_U_33
_atom_site_aniso_U_12
_atom_site_aniso_U_13
_atom_site_aniso_U_23
Cu1 0.0256(2) 0.0291(2) 0.0397(3) 0.00437(17) 0.01238(18) 0.00152(17)
Cu2 0.0280(2) 0.0263(2) 0.0380(3) 0.00544(17) 0.01270(18) 0.00209(17)
Cd1 0.02616(17) 0.03008(17) 0.03877(18) 0.00474(11) 0.01123(11) -0.00016(11)
C1 0.0277(17) 0.0302(17) 0.0338(18) 0.0049(14) 0.0037(14) -0.0031(14)
C2 0.0284(18) 0.0325(18) 0.044(2) 0.0067(14) 0.0072(15) 0.0018(15)
C3 0.0324(19) 0.0315(18) 0.042(2) 0.0008(15) -0.0007(16) 0.0022(15)
C4 0.043(2) 0.0287(18) 0.041(2) 0.0074(16) -0.0050(17) -0.0007(15)
C5 0.0335(19) 0.0363(19) 0.040(2) 0.0089(15) 0.0029(16) -0.0068(15)
C6 0.0276(17) 0.0320(18) 0.0331(18) 0.0035(14) 0.0032(14) -0.0040(14)
C12 0.064(3) 0.036(2) 0.059(3) 0.004(2) 0.006(2) 0.0156(19)
C7 0.0263(17) 0.039(2) 0.0357(19) 0.0067(14) 0.0072(14) -0.0068(15)
C8 0.0267(18) 0.044(2) 0.041(2) 0.0026(15) 0.0142(15) -0.0037(16)
C9 0.0232(17) 0.041(2) 0.0287(17) 0.0014(14) 0.0068(13) 0.0010(14)
C10 0.0295(18) 0.0327(18) 0.044(2) 0.0005(15) 0.0091(15) 0.0044(15)
C11 0.0260(18) 0.0343(19) 0.0328(18) -0.0010(15) 0.0021(14) -0.0006(14)
C13 0.0312(18) 0.0292(17) 0.0288(17) 0.0023(14) 0.0021(14) 0.0033(13)
C18 0.0325(19) 0.0351(19) 0.0301(18) -0.0005(15) 0.0020(14) 0.0003(14)
C17 0.042(2) 0.036(2) 0.0361(19) -0.0030(16) 0.0065(16) 0.0047(15)
C16 0.047(2) 0.0324(19) 0.040(2) -0.0014(16) -0.0001(17) 0.0103(15)
C15 0.041(2) 0.0307(18) 0.0338(19) 0.0055(15) -0.0017(16) -0.0005(14)
C14 0.0355(19) 0.0317(18) 0.0347(18) 0.0034(15) 0.0049(15) 0.0027(14)
C24 0.047(2) 0.034(2) 0.065(3) 0.0058(17) 0.017(2) -0.0012(18)
C19 0.0321(19) 0.038(2) 0.0352(19) -0.0047(15) 0.0110(15) 0.0008(15)
C20 0.0291(19) 0.040(2) 0.046(2) 0.0027(15) 0.0148(16) 0.0004(16)
C21 0.0223(17) 0.0376(19) 0.0341(18) 0.0021(14) 0.0051(14) -0.0071(14)
C22 0.0350(19) 0.0316(18) 0.043(2) 0.0064(15) 0.0115(16) 0.0000(15)
C23 0.0285(17) 0.0270(17) 0.0263(16) 0.0073(14) 0.0022(13) -0.0016(13)
N1 0.0251(15) 0.0350(16) 0.0362(16) 0.0046(12) 0.0101(12) -0.0006(12)
N2 0.0273(15) 0.0343(16) 0.0435(17) 0.0026(12) 0.0125(13) 0.0047(13)
N3 0.0316(16) 0.0325(16) 0.0398(16) 0.0005(12) 0.0136(13) -0.0008(12)
N4 0.0304(16) 0.0314(15) 0.0434(17) 0.0078(12) 0.0140(13) 0.0022(12)
O1 0.0319(13) 0.0284(13) 0.0490(15) 0.0075(10) 0.0160(11) 0.0050(11)
O2 0.0309(14) 0.0480(16) 0.0585(17) -0.0004(12) 0.0160(13) 0.0110(13)
O3 0.0306(13) 0.0312(13) 0.0480(15) 0.0059(10) 0.0198(11) 0.0047(11)
O4 0.0326(14) 0.0335(14) 0.0608(18) 0.0093(11) 0.0144(12) 0.0000(12)
O5 0.0508(17) 0.0351(14) 0.0559(17) 0.0065(12) 0.0130(14) 0.0120(12)
O6 0.0366(14) 0.0241(12) 0.0479(15) 0.0053(10) 0.0172(11) 0.0054(10)
O7 0.0290(14) 0.0411(15) 0.0608(17) 0.0061(11) 0.0156(12) -0.0093(13)
O8 0.0304(13) 0.0287(12) 0.0420(14) 0.0065(10) 0.0141(11) 0.0045(10)
O9 0.0332(14) 0.0265(12) 0.0469(15) 0.0008(10) 0.0112(11) 0.0030(10)
O10 0.0637(19) 0.0301(14) 0.0515(17) 0.0137(13) 0.0121(14) 0.0079(12)
O11 0.0296(13) 0.0465(15) 0.0452(15) 0.0062(11) 0.0071(11) -0.0082(12)
O12 0.0313(13) 0.0406(14) 0.0419(14) 0.0023(11) 0.0088(11) 0.0053(11)
O13 0.0466(17) 0.0364(15) 0.093(2) 0.0109(13) 0.0331(17) 0.0098(15)
O14 0.0462(16) 0.0375(14) 0.0413(15) 0.0083(12) 0.0054(12) -0.0002(11)
O15 0.0424(17) 0.0470(17) 0.070(2) 0.0006(13) 0.0068(15) 0.0164(15)

loop_
_atom_type_symbol
_atom_type_description
_atom_type_scat_dispersion_real
_atom_type_scat_dispersion_imag
_atom_type_scat_source
C C 0.0033 0.0016 'International Tables Vol C Tables 4.2.6.8 and 6.1.1.4'
Cd Cd -0.8075 1.2024 'International Tables Vol C Tables 4.2.6.8 and 6.1.1.4'
Cu Cu 0.3201 1.2651 'International Tables Vol C Tables 4.2.6.8 and 6.1.1.4'
N N 0.0061 0.0033 'International Tables Vol C Tables 4.2.6.8 and 6.1.1.4'
O O 0.0106 0.0060 'International Tables Vol C Tables 4.2.6.8 and 6.1.1.4'
H H 0.0000 0.0000 'International Tables Vol C Tables 4.2.6.8 and 6.1.1.4'

loop_
_geom_angle_atom_site_label_1
_geom_angle_atom_site_label_2
_geom_angle_atom_site_label_3
_geom_angle_site_symmetry_1
_geom_angle_site_symmetry_3
_geom_angle
_geom_angle_publ_flag
O1 Cu1 N2 . . 175.76(13) ?
O1 Cu1 N1 . . 96.85(12) ?
N2 Cu1 N1 . . 84.08(13) ?
O1 Cu1 O3 . . 95.95(11) ?
N2 Cu1 O3 . . 83.07(12) ?
N1 Cu1 O3 . . 167.14(12) ?
O6 Cu2 N4 . . 177.36(13) ?
O6 Cu2 N3 . . 97.34(12) ?
N4 Cu2 N3 . . 83.47(13) ?
O6 Cu2 O8 . . 96.54(11) ?
N4 Cu2 O8 . . 82.68(12) ?
N3 Cu2 O8 . . 166.11(12) ?
O11 Cd1 O12 . . 167.94(10) ?
O11 Cd1 O3 . . 90.74(10) ?
O12 Cd1 O3 . . 91.08(9) ?
O11 Cd1 O13 . . 96.65(11) ?
O12 Cd1 O13 . . 95.42(11) ?
O3 Cd1 O13 . . 81.39(10) ?
O11 Cd1 O8 . . 88.27(9) ?
O12 Cd1 O8 . . 94.42(9) ?
O3 Cd1 O8 . . 158.18(9) ?
O13 Cd1 O8 . . 77.08(10) ?
O11 Cd1 O9 . . 86.73(9) ?
O12 Cd1 O9 . . 85.32(9) ?
O3 Cd1 O9 . . 147.44(9) ?
O13 Cd1 O9 . . 131.15(10) ?
O8 Cd1 O9 . . 54.25(8) ?
O11 Cd1 O4 . . 91.13(10) ?
O12 Cd1 O4 . . 80.39(9) ?
O3 Cd1 O4 . . 53.67(9) ?
O13 Cd1 O4 . . 134.52(10) ?
O8 Cd1 O4 . . 148.13(8) ?
O9 Cd1 O4 . . 93.90(8) ?
O1 C1 C2 . . 118.2(3) ?
O1 C1 C6 . . 124.2(3) ?
C2 C1 C6 . . 117.6(3) ?
C3 C2 C1 . . 121.4(4) ?
C3 C2 H2 . . 119.3 ?
C1 C2 H2 . . 119.3 ?
O5 C3 C2 . . 114.5(4) ?
O5 C3 C4 . . 124.5(3) ?
C2 C3 C4 . . 121.0(4) ?
C5 C4 C3 . . 117.9(4) ?
C5 C4 H4 . . 121.1 ?
C3 C4 H4 . . 121.1 ?
C4 C5 C6 . . 123.6(4) ?
C4 C5 H5 . . 118.2 ?
C6 C5 H5 . . 118.2 ?
C5 C6 C1 . . 118.3(3) ?
C5 C6 C7 . . 117.1(3) ?
C1 C6 C7 . . 124.3(3) ?
O5 C12 H12A . . 109.5 ?
O5 C12 H12B . . 109.5 ?
H12A C12 H12B . . 109.5 ?
O5 C12 H12C . . 109.5 ?
H12A C12 H12C . . 109.5 ?
H12B C12 H12C . . 109.5 ?
N1 C7 C6 . . 124.8(3) ?
N1 C7 H7 . . 117.6 ?
C6 C7 H7 . . 117.6 ?
N1 C8 C9 . . 110.0(3) ?
N1 C8 H8A . . 109.7 ?
C9 C8 H8A . . 109.7 ?
N1 C8 H8B . . 109.7 ?
C9 C8 H8B . . 109.7 ?
H8A C8 H8B . . 108.2 ?
O2 C9 N2 . . 127.3(4) ?
O2 C9 C8 . . 119.4(3) ?
N2 C9 C8 . . 113.2(3) ?
N2 C10 C11 . . 107.5(3) ?
N2 C10 H10A . . 110.2 ?
C11 C10 H10A . . 110.2 ?
N2 C10 H10B . . 110.2 ?
C11 C10 H10B . . 110.2 ?
H10A C10 H10B . . 108.5 ?
O4 C11 O3 . . 121.0(3) ?
O4 C11 C10 . . 121.9(3) ?
O3 C11 C10 . . 117.1(3) ?
O6 C13 C14 . . 117.7(3) ?
O6 C13 C18 . . 125.0(3) ?
C14 C13 C18 . . 117.3(3) ?
C17 C18 C13 . . 118.9(3) ?
C17 C18 C19 . . 117.1(3) ?
C13 C18 C19 . . 123.9(3) ?
C16 C17 C18 . . 122.9(4) ?
C16 C17 H17 . . 118.6 ?
C18 C17 H17 . . 118.6 ?
C17 C16 C15 . . 117.7(3) ?
C17 C16 H16 . . 121.1 ?
C15 C16 H16 . . 121.1 ?
O10 C15 C14 . . 123.4(4) ?
O10 C15 C16 . . 114.9(3) ?
C14 C15 C16 . . 121.7(4) ?
C15 C14 C13 . . 121.3(4) ?
C15 C14 H18 . . 119.4 ?
C13 C14 H18 . . 119.4 ?
O10 C24 H24A . . 109.5 ?
O10 C24 H24B . . 109.5 ?
H24A C24 H24B . . 109.5 ?
O10 C24 H24C . . 109.5 ?
H24A C24 H24C . . 109.5 ?
H24B C24 H24C . . 109.5 ?
N3 C19 C18 . . 125.7(3) ?
N3 C19 H19 . . 117.2 ?
C18 C19 H19 . . 117.2 ?
N3 C20 C21 . . 109.8(3) ?
N3 C20 H20A . . 109.7 ?
C21 C20 H20A . . 109.7 ?
N3 C20 H20B . . 109.7 ?
C21 C20 H20B . . 109.7 ?
H20A C20 H20B . . 108.2 ?
O7 C21 N4 . . 127.0(4) ?
O7 C21 C20 . . 119.4(3) ?
N4 C21 C20 . . 113.6(3) ?
N4 C22 C23 . . 108.3(3) ?
N4 C22 H22A . . 110.0 ?
C23 C22 H22A . . 110.0 ?
N4 C22 H22B . . 110.0 ?
C23 C22 H22B . . 110.0 ?
H22A C22 H22B . . 108.4 ?
O9 C23 O8 . . 120.6(3) ?
O9 C23 C22 . . 121.7(3) ?
O8 C23 C22 . . 117.7(3) ?
C7 N1 C8 . . 122.0(3) ?
C7 N1 Cu1 . . 124.7(3) ?
C8 N1 Cu1 . . 113.2(2) ?
C9 N2 C10 . . 124.0(3) ?
C9 N2 Cu1 . . 118.8(3) ?
C10 N2 Cu1 . . 117.0(2) ?
C19 N3 C20 . . 122.9(3) ?
C19 N3 Cu2 . . 123.0(3) ?
C20 N3 Cu2 . . 113.8(2) ?
C21 N4 C22 . . 124.0(3) ?
C21 N4 Cu2 . . 119.2(3) ?
C22 N4 Cu2 . . 116.8(2) ?
C1 O1 Cu1 . . 124.3(2) ?
C11 O3 Cu1 . . 115.3(2) ?
C11 O3 Cd1 . . 97.6(2) ?
Cu1 O3 Cd1 . . 146.97(13) ?
C11 O4 Cd1 . . 87.5(2) ?
C3 O5 C12 . . 117.5(3) ?
C13 O6 Cu2 . . 123.8(2) ?
C23 O8 Cu2 . . 114.2(2) ?
C23 O8 Cd1 . . 92.9(2) ?
Cu2 O8 Cd1 . . 151.75(12) ?
C23 O9 Cd1 . . 92.2(2) ?
C15 O10 C24 . . 117.8(3) ?
Cd1 O11 H11C . . 109.4 ?
Cd1 O11 H11D . . 109.4 ?
H11C O11 H11D . . 109.5 ?
Cd1 O12 H12D . . 109.3 ?
Cd1 O12 H12E . . 109.4 ?
H12D O12 H12E . . 109.5 ?
Cd1 O13 H13A . . 109.1 ?
Cd1 O13 H13C . . 109.4 ?
H13A O13 H13C . . 109.5 ?
H14A O14 H14B . . 109.5 ?
H15B O15 H15C . . 109.5 ?

loop_
_geom_bond_atom_site_label_1
_geom_bond_atom_site_label_2
_geom_bond_site_symmetry_2
_geom_bond_distance
_geom_bond_publ_flag
Cu1 O1 . 1.887(3) ?
Cu1 N2 . 1.889(3) ?
Cu1 N1 . 1.916(3) ?
Cu1 O3 . 1.960(2) ?
Cu2 O6 . 1.882(2) ?
Cu2 N4 . 1.898(3) ?
Cu2 N3 . 1.922(3) ?
Cu2 O8 . 1.985(2) ?
Cd1 O11 . 2.258(3) ?
Cd1 O12 . 2.260(3) ?
Cd1 O3 . 2.288(2) ?
Cd1 O13 . 2.345(3) ?
Cd1 O8 . 2.380(2) ?
Cd1 O9 . 2.432(3) ?
Cd1 O4 . 2.545(3) ?
C1 O1 . 1.320(4) ?
C1 C2 . 1.396(5) ?
C1 C6 . 1.431(5) ?
C2 C3 . 1.387(5) ?
C2 H2 . 0.9300 ?
C3 O5 . 1.366(5) ?
C3 C4 . 1.391(6) ?
C4 C5 . 1.359(6) ?
C4 H4 . 0.9300 ?
C5 C6 . 1.399(5) ?
C5 H5 . 0.9300 ?
C6 C7 . 1.434(5) ?
C12 O5 . 1.433(5) ?
C12 H12A . 0.9600 ?
C12 H12B . 0.9600 ?
C12 H12C . 0.9600 ?
C7 N1 . 1.281(5) ?
C7 H7 . 0.9300 ?
C8 N1 . 1.464(5) ?
C8 C9 . 1.520(5) ?
C8 H8A . 0.9700 ?
C8 H8B . 0.9700 ?
C9 O2 . 1.249(5) ?
C9 N2 . 1.302(5) ?
C10 N2 . 1.450(5) ?
C10 C11 . 1.515(5) ?
C10 H10A . 0.9700 ?
C10 H10B . 0.9700 ?
C11 O4 . 1.224(5) ?
C11 O3 . 1.296(4) ?
C13 O6 . 1.315(4) ?
C13 C14 . 1.411(5) ?
C13 C18 . 1.427(5) ?
C18 C17 . 1.402(5) ?
C18 C19 . 1.431(5) ?
C17 C16 . 1.370(6) ?
C17 H17 . 0.9300 ?
C16 C15 . 1.395(6) ?
C16 H16 . 0.9300 ?
C15 O10 . 1.364(5) ?
C15 C14 . 1.372(5) ?
C14 H18 . 0.9300 ?
C24 O10 . 1.425(5) ?
C24 H24A . 0.9600 ?
C24 H24B . 0.9600 ?
C24 H24C . 0.9600 ?
C19 N3 . 1.282(5) ?
C19 H19 . 0.9300 ?
C20 N3 . 1.459(5) ?
C20 C21 . 1.522(5) ?
C20 H20A . 0.9700 ?
C20 H20B . 0.9700 ?
C21 O7 . 1.260(4) ?
C21 N4 . 1.296(5) ?
C22 N4 . 1.440(5) ?
C22 C23 . 1.501(5) ?
C22 H22A . 0.9700 ?
C22 H22B . 0.9700 ?
C23 O9 . 1.230(4) ?
C23 O8 . 1.296(4) ?
O11 H11C . 0.8502 ?
O11 H11D . 0.8500 ?
O12 H12D . 0.8499 ?
O12 H12E . 0.8500 ?
O13 H13A . 0.8499 ?
O13 H13C . 0.8500 ?
O14 H14A . 0.8500 ?
O14 H14B . 0.8500 ?
O15 H15B . 0.8500 ?
O15 H15C . 0.8499 ?

loop_
_geom_hbond_atom_site_label_D
_geom_hbond_atom_site_label_H
_geom_hbond_atom_site_label_A
_geom_hbond_site_symmetry_A
_geom_hbond_distance_DH
_geom_hbond_distance_HA
_geom_hbond_distance_DA
_geom_hbond_angle_DHA
O11 H11D O14 . 0.85 1.91 2.715(4) 158.1
O13 H13A O6 . 0.85 2.14 2.987(4) 175.4
O13 H13C O1 . 0.85 2.21 2.829(4) 129.1
O14 H14B O9 . 0.85 2.48 3.045(4) 124.7
O11 H11C O7 1_655 0.85 1.91 2.722(4) 159.3
O12 H12D O2 1_455 0.85 2.11 2.667(4) 122.8
O12 H12E O15 1_554 0.85 2.13 2.737(4) 128.5
O14 H14A O7 2_566 0.85 2.17 2.791(4) 129.9
O15 H15B O4 1_556 0.85 2.55 3.067(4) 120.6
O15 H15C O9 2_566 0.85 2.36 2.934(4) 125.6
